data_2200068
loop_
_publ_author_name
'Farina, Yang'
'Baba, Ibrahim'
'Othman, A. Hamid'
'Ibrahim Abdul Razak'
'Fun, Hoong-Kun'
'Ng, Seik Weng'

_publ_section_title Bis[<i>N</i>,<i>N</i>-bis(2-hydroxyethyl)dithiocarbamato-<i>S</i>,<i>S</i>']diphenyltin(IV)
_journal_issue 1
_journal_name_full 'Acta Crystallographica Section E'
_journal_page_first m46
_journal_page_last m47
_journal_paper_doi 10.1107/S1600536800020407
_journal_volume 57
_journal_year 2001
_chemical_formula_iupac '[Sn (C6 H5)2 (C5 H10 N O2 S2)2]'
_chemical_formula_moiety 'C22 H30 N2 O4 S4 Sn'
_chemical_formula_sum 'C22 H30 N2 O4 S4 Sn'
_chemical_formula_weight 633.41
_chemical_name_systematic
;
Bis[N,N-bis(2-hydroxyethyl)dithiocarbamato-S,S']diphenyltin(IV)
;
_space_group_IT_number 2
_symmetry_cell_setting triclinic
_symmetry_space_group_name_Hall '-P 1'
_symmetry_space_group_name_H-M 'P -1'
_cell_angle_alpha 86.8890(10)
_cell_angle_beta 69.5750(10)
_cell_angle_gamma 88.2930(10)
_cell_formula_units_Z 2
_cell_length_a 9.0118(2)
_cell_length_b 12.40510(10)
_cell_length_c 12.6024(2)
_cell_measurement_reflns_used 7568
_cell_measurement_temperature 298(2)
_cell_measurement_theta_max 29.52
_cell_measurement_theta_min 1.64
_cell_volume 1318.24(4)
_computing_cell_refinement 'SAINT (Siemens, 1996)'
_computing_data_collection 'SMART (Siemens, 1996)'
_computing_data_reduction SAINT
_computing_molecular_graphics 'ORTEPII (Johnson, 1976)'
_computing_publication_material SHELXL97
_computing_structure_refinement 'SHELXL97 (Sheldrick, 1997)'
_computing_structure_solution 'SHELXS97 (Sheldrick, 1997)'
_diffrn_ambient_temperature 298(2)
_diffrn_detector_area_resol_mean 8.33
_diffrn_measured_fraction_theta_full .874
_diffrn_measured_fraction_theta_max .874
_diffrn_measurement_device_type 'Siemens CCD area-detector'
_diffrn_measurement_method \w
_diffrn_radiation_monochromator graphite
_diffrn_radiation_source 'fine-focus sealed tube'
_diffrn_radiation_type MoK\a
_diffrn_radiation_wavelength .71073
_diffrn_reflns_av_R_equivalents .053
_diffrn_reflns_av_sigmaI/netI .0943
_diffrn_reflns_limit_h_max 10
_diffrn_reflns_limit_h_min -12
_diffrn_reflns_limit_k_max 16
_diffrn_reflns_limit_k_min -17
_diffrn_reflns_limit_l_max 12
_diffrn_reflns_limit_l_min -17
_diffrn_reflns_number 9804
_diffrn_reflns_theta_full 29.52
_diffrn_reflns_theta_max 29.52
_diffrn_reflns_theta_min 1.64
_exptl_absorpt_coefficient_mu 1.317
_exptl_absorpt_correction_T_max .779
_exptl_absorpt_correction_T_min .621
_exptl_absorpt_correction_type empirical
_exptl_absorpt_process_details '(SADABS; Sheldrick, 1996)'
_exptl_crystal_colour Colorless
_exptl_crystal_density_diffrn 1.596
_exptl_crystal_density_method 'not measured'
_exptl_crystal_description Block
_exptl_crystal_F_000 644
_exptl_crystal_size_max .40
_exptl_crystal_size_mid .22
_exptl_crystal_size_min .20
_refine_diff_density_max 2.310
_refine_diff_density_min -1.911
_refine_ls_extinction_method none
_refine_ls_goodness_of_fit_ref .98
_refine_ls_hydrogen_treatment mixed
_refine_ls_matrix_type full
_refine_ls_number_parameters 314
_refine_ls_number_reflns 6443
_refine_ls_number_restraints 0
_refine_ls_restrained_S_all .98
_refine_ls_R_factor_all .058
_refine_ls_R_factor_gt .048
_refine_ls_shift/su_max <0.001
_refine_ls_shift/su_mean <0.001
_refine_ls_structure_factor_coef Fsqd
_refine_ls_weighting_details 'calc w = 1/[\s^2^(Fo^2^)+(0.0278P)^2^] where P = (Fo^2^+2Fc^2^)/3'
_refine_ls_weighting_scheme calc
_refine_ls_wR_factor_ref .112
_reflns_number_gt 5242
_reflns_number_total 6443
_reflns_threshold_expression I>2\s(I)
_cod_data_source_file na6029.cif
_cod_data_source_block aho40m
_cod_database_code 2200068

loop_
_symmetry_equiv_pos_as_xyz
'x, y, z'
'-x, -y, -z'

loop_
_atom_site_label
_atom_site_fract_x
_atom_site_fract_y
_atom_site_fract_z
_atom_site_U_iso_or_equiv
_atom_site_adp_type
_atom_site_calc_flag
_atom_site_refinement_flags
_atom_site_occupancy
_atom_site_disorder_assembly
_atom_site_disorder_group
_atom_site_type_symbol
Sn1 .29068(3) .19575(2) .31666(2) .02320(10) Uani d . 1 . . Sn
S1 .48090(10) .31187(8) .14828(8) .0342(2) Uani d . 1 . . S
S2 .48820(10) .30506(9) .37961(8) .0348(2) Uani d . 1 . . S
S3 .13290(10) .13741(8) .52039(8) .0328(2) Uani d . 1 . . S
S4 .07510(10) .35543(8) .43504(8) .0340(2) Uani d . 1 . . S
O1 .8600(5) .6072(3) .2289(4) .0660(10) Uani d . 1 . . O
O2 .6820(4) .6105(2) .0990(3) .0410(10) Uani d . 1 . . O
O3 -.1148(4) .2588(3) .8525(3) .0460(10) Uani d . 1 . . O
O4 -.3642(4) .3716(3) .8287(3) .0520(10) Uani d . 1 . . O
N1 .7126(3) .3973(2) .2004(3) .0260(10) Uani d . 1 . . N
N2 -.1236(4) .2547(3) .6212(3) .0280(10) Uani d . 1 . . N
C1 .1201(4) .1761(3) .2348(3) .0240(10) Uani d . 1 . . C
C2 -.0250(5) .1264(4) .2925(4) .0380(10) Uani d . 1 . . C
C3 -.1319(5) .1117(4) .2384(4) .0480(10) Uani d . 1 . . C
C4 -.0985(5) .1455(4) .1273(4) .0470(10) Uani d . 1 . . C
C5 .0440(5) .1947(4) .0693(4) .0440(10) Uani d . 1 . . C
C6 .1515(5) .2103(4) .1226(3) .0360(10) Uani d . 1 . . C
C7 .4340(4) .0502(3) .2847(3) .0290(10) Uani d . 1 . . C
C8 .4524(5) -.0167(3) .3716(4) .0370(10) Uani d . 1 . . C
C9 .5425(6) -.1108(4) .3478(5) .0510(10) Uani d . 1 . . C
C11 .5973(6) -.0738(4) .1504(5) .0580(10) Uani d . 1 . . C
C10 .6157(6) -.1387(4) .2376(6) .060(2) Uani d . 1 . . C
C12 .5071(5) .0192(4) .1745(4) .0410(10) Uani d . 1 . . C
C13 .5769(4) .3441(3) .2392(3) .0260(10) Uani d . 1 . . C
C14 .8028(5) .4161(3) .2750(4) .0340(10) Uani d . 1 . . C
C15 .7855(6) .5297(4) .3169(4) .0500(10) Uani d . 1 . . C
C16 .7893(4) .4265(3) .0796(3) .0320(10) Uani d . 1 . . C
C17 .7088(5) .5173(3) .0334(3) .0350(10) Uani d . 1 . . C
C18 .0136(4) .2521(3) .5340(3) .0270(10) Uani d . 1 . . C
C19 -.1704(4) .1638(3) .7065(3) .0330(10) Uani d . 1 . . C
C20 -.0864(5) .1626(4) .7921(3) .0380(10) Uani d . 1 . . C
C21 -.2439(5) .3400(4) .6263(4) .0430(10) Uani d . 1 . . C
C22 -.2737(5) .4166(4) .7200(4) .0480(10) Uani d . 1 . . C
H1a .812(7) .618(5) .189(5) .07(2) Uiso d . 1 . . H
H2a .589(6) .621(4) .119(4) .05(2) Uiso d . 1 . . H
H3a -.044(5) .295(4) .830(4) .030(10) Uiso d . 1 . . H
H4a -.308(6) .332(4) .851(4) .04(2) Uiso d . 1 . . H
H2 -.0498 .1030 .3680 .046 Uiso calc R 1 . . H
H3 -.2278 .0784 .2779 .058 Uiso calc R 1 . . H
H4 -.1710 .1353 .0915 .056 Uiso calc R 1 . . H
H5 .0679 .2176 -.0063 .053 Uiso calc R 1 . . H
H6 .2467 .2443 .0825 .043 Uiso calc R 1 . . H
H8 .4037 .0019 .4464 .045 Uiso calc R 1 . . H
H9 .5533 -.1551 .4066 .061 Uiso calc R 1 . . H
H10 .6776 -.2012 .2217 .072 Uiso calc R 1 . . H
H11 .6457 -.0928 .0757 .069 Uiso calc R 1 . . H
H12 .4950 .0623 .1152 .050 Uiso calc R 1 . . H
H14a .9140 .4014 .2343 .041 Uiso calc R 1 . . H
H14b .7681 .3654 .3400 .041 Uiso calc R 1 . . H
H15a .6738 .5478 .3500 .060 Uiso calc R 1 . . H
H15b .8315 .5322 .3757 .060 Uiso calc R 1 . . H
H16a .7941 .3629 .0369 .039 Uiso calc R 1 . . H
H16b .8974 .4473 .0667 .039 Uiso calc R 1 . . H
H17a .7743 .5366 -.0441 .042 Uiso calc R 1 . . H
H17b .6082 .4922 .0327 .042 Uiso calc R 1 . . H
H19a -.1477 .0965 .6679 .039 Uiso calc R 1 . . H
H19b -.2838 .1679 .7466 .039 Uiso calc R 1 . . H
H20a -.1224 .1013 .8453 .046 Uiso calc R 1 . . H
H20b .0265 .1537 .7529 .046 Uiso calc R 1 . . H
H21a -.3429 .3057 .6347 .051 Uiso calc R 1 . . H
H21b -.2107 .3814 .5545 .051 Uiso calc R 1 . . H
H22a -.1727 .4397 .7218 .057 Uiso calc R 1 . . H
H22b -.3287 .4801 .7034 .057 Uiso calc R 1 . . H

loop_
_atom_site_aniso_label
_atom_site_aniso_U_11
_atom_site_aniso_U_22
_atom_site_aniso_U_33
_atom_site_aniso_U_12
_atom_site_aniso_U_13
_atom_site_aniso_U_23
Sn1 .02170(10) .02470(10) .02340(10) -.00460(10) -.00790(10) -.00090(10)
S1 .0340(5) .0418(6) .0326(5) -.0181(4) -.0187(4) .0070(4)
S2 .0364(5) .0413(6) .0266(5) -.0140(4) -.0098(4) -.0012(4)
S3 .0317(5) .0336(5) .0270(5) .0034(4) -.0038(4) .0032(4)
S4 .0374(5) .0294(5) .0324(5) -.0025(4) -.0087(4) .0008(4)
O1 .084(3) .044(2) .096(3) -.026(2) -.065(3) .010(2)
O2 .038(2) .036(2) .049(2) -.0020(10) -.017(2) -.0020(10)
O3 .044(2) .060(2) .037(2) -.005(2) -.015(2) -.012(2)
O4 .039(2) .063(2) .042(2) .013(2) -.002(2) -.010(2)
N1 .0240(10) .029(2) .028(2) -.0060(10) -.0130(10) .0020(10)
N2 .0250(10) .034(2) .025(2) .0000(10) -.0080(10) -.0020(10)
C1 .022(2) .023(2) .033(2) -.0010(10) -.0150(10) -.0030(10)
C2 .034(2) .042(2) .041(2) -.009(2) -.017(2) .006(2)
C3 .028(2) .057(3) .064(3) -.015(2) -.020(2) .002(2)
C4 .032(2) .058(3) .061(3) -.006(2) -.028(2) -.004(2)
C5 .043(2) .060(3) .035(2) -.004(2) -.022(2) .000(2)
C6 .027(2) .048(2) .033(2) -.007(2) -.011(2) .002(2)
C7 .023(2) .030(2) .036(2) -.0030(10) -.012(2) -.006(2)
C8 .035(2) .039(2) .047(2) -.001(2) -.026(2) -.004(2)
C9 .051(3) .036(2) .082(4) .003(2) -.044(3) -.001(2)
C10 .042(3) .040(3) .106(5) .012(2) -.031(3) -.025(3)
C11 .046(3) .055(3) .066(3) .007(2) -.009(3) -.029(3)
C12 .039(2) .041(2) .042(2) .000(2) -.011(2) -.005(2)
C13 .024(2) .023(2) .031(2) -.0030(10) -.0100(10) -.0010(10)
C14 .032(2) .037(2) .041(2) -.010(2) -.022(2) .004(2)
C15 .056(3) .048(3) .058(3) -.009(2) -.032(2) -.016(2)
C16 .025(2) .038(2) .030(2) -.006(2) -.004(2) -.001(2)
C17 .036(2) .038(2) .032(2) -.011(2) -.014(2) .004(2)
C18 .027(2) .029(2) .024(2) -.0040(10) -.0090(10) -.0040(10)
C19 .026(2) .038(2) .031(2) -.010(2) -.005(2) -.001(2)
C20 .039(2) .045(2) .030(2) -.005(2) -.011(2) .002(2)
C21 .030(2) .054(3) .041(2) .02(2) -.008(2) .000(2)
C22 .039(2) .040(2) .052(3) .005(2) -.001(2) -.004(2)

loop_
_atom_type_symbol
_atom_type_description
_atom_type_scat_dispersion_real
_atom_type_scat_dispersion_imag
_atom_type_scat_source
C C .0033 .0016 'International Tables Vol C Tables 4.2.6.8 and 6.1.1.4'
H H .0000 .0000 'International Tables Vol C Tables 4.2.6.8 and 6.1.1.4'
N N .0061 .0033 'International Tables Vol C Tables 4.2.6.8 and 6.1.1.4'
O O .0106 .0060 'International Tables Vol C Tables 4.2.6.8 and 6.1.1.4'
S S .1246 .1234 'International Tables Vol C Tables 4.2.6.8 and 6.1.1.4'
Sn Sn -.6537 1.4246 'International Tables Vol C Tables 4.2.6.8 and 6.1.1.4'

loop_
_geom_angle_atom_site_label_1
_geom_angle_atom_site_label_2
_geom_angle_atom_site_label_3
_geom_angle
_geom_angle_publ_flag
C1 Sn1 C7 104.90(10) yes
C1 Sn1 S1 94.20(10) yes
C1 Sn1 S2 154.80(10) yes
C1 Sn1 S3 101.60(10) yes
C1 Sn1 S4 83.80(10) yes
C7 Sn1 S1 96.00(10) yes
C7 Sn1 S2 95.20(10) yes
C7 Sn1 S3 94.10(10) yes
C7 Sn1 S4 160.30(10) yes
S1 Sn1 S2 68.30(10) yes
S1 Sn1 S3 158.40(10) yes
S1 Sn1 S4 101.00(10) yes
S2 Sn1 S3 91.80(10) yes
S2 Sn1 S4 82.10(10) yes
S3 Sn1 S4 66.60(10) yes
C13 S1 Sn1 87.10(10) no
C13 S2 Sn1 86.80(10) no
C18 S3 Sn1 90.60(10) no
C18 S4 Sn1 82.10(10) no
C13 N1 C16 121.7(3) no
C13 N1 C14 120.9(3) no
C16 N1 C14 116.9(3) no
C18 N2 C19 121.0(3) no
C18 N2 C21 121.1(3) no
C19 N2 C21 117.3(3) no
C6 C1 C2 117.7(4) no
C6 C1 Sn1 121.3(3) no
C2 C1 Sn1 121.0(3) no
C3 C2 C1 120.5(4) no
C4 C3 C2 120.9(4) no
C3 C4 C5 119.2(4) no
C4 C5 C6 120.4(4) no
C5 C6 C1 121.2(4) no
C12 C7 C8 117.9(4) no
C12 C7 Sn1 119.7(3) no
C8 C7 Sn1 122.4(3) no
C7 C8 C9 120.7(4) no
C10 C9 C8 120.2(5) no
C11 C10 C9 119.8(4) no
C10 C11 C12 119.8(5) no
C11 C12 C7 121.6(4) no
N1 C13 S2 122.5(3) no
N1 C13 S1 120.5(3) no
S2 C13 S1 116.9(2) no
N1 C14 C15 114.0(3) no
O1 C15 C14 112.3(4) no
N1 C16 C17 115.2(3) no
O2 C17 C16 112.2(3) no
N2 C18 S4 122.9(3) no
N2 C18 S3 118.5(3) no
S4 C18 S3 118.6(2) no
N2 C19 C20 113.4(3) no
O3 C20 C19 112.2(3) no
N2 C21 C22 115.4(4) no
O4 C22 C21 113.7(4) no
C15 O1 H1a 111(5) no
C17 O2 H2a 105(4) no
C20 O3 H3a 111(3) no
C22 O4 H4a 109(3) no
C3 C2 H2 119.7 no
C1 C2 H2 119.7 no
C4 C3 H3 119.5 no
C2 C3 H3 119.5 no
C3 C4 H4 120.4 no
C5 C4 H4 120.4 no
C4 C5 H5 119.8 no
C6 C5 H5 119.8 no
C5 C6 H6 119.4 no
C1 C6 H6 119.4 no
C7 C8 H8 119.6 no
C9 C8 H8 119.6 no
C10 C9 H9 119.9 no
C8 C9 H9 119.9 no
C11 C10 H10 120.1 no
C9 C10 H10 120.1 no
C10 C11 H11 120.1 no
C12 C11 H11 120.1 no
C11 C12 H12 119.2 no
C7 C12 H12 119.2 no
N1 C14 H14a 108.8 no
C15 C14 H14a 108.8 no
N1 C14 H14b 108.8 no
C15 C14 H14b 108.8 no
H14a C14 H14b 107.6 no
O1 C15 H15a 109.1 no
C14 C15 H15a 109.1 no
O1 C15 H15b 109.1 no
C14 C15 H15b 109.1 no
H15a C15 H15b 107.9 no
N1 C16 H16a 108.5 no
C17 C16 H16a 108.5 no
N1 C16 H16b 108.5 no
C17 C16 H16b 108.5 no
H16a C16 H16b 107.5 no
O2 C17 H17a 109.2 no
C16 C17 H17a 109.2 no
O2 C17 H17a 109.2 no
C16 C17 H17b 109.2 no
H17a C17 H17b 107.9 no
N2 C19 H19a 108.9 no
C20 C19 H19a 108.9 no
N2 C19 H19b 108.9 no
C20 C19 H19b 108.9 no
H19a C19 H19b 107.7 no
O3 C20 H20a 109.2 no
C19 C20 H20a 109.2 no
O3 C20 H20b 109.2 no
C19 C20 H20b 109.2 no
H20a C20 H20b 107.9 no
N2 C21 H21a 108.4 no
C22 C21 H21a 108.4 no
N2 C21 H21b 108.4 no
C22 C21 H21b 108.4 no
H21a C21 H21b 107.5 no
O4 C22 H22a 108.8 no
C21 C22 H22a 108.8 no
O4 C22 H22b 108.8 no
C21 C22 H22b 108.8 no
H22a C22 H22b 107.7 no

loop_
_geom_bond_atom_site_label_1
_geom_bond_atom_site_label_2
_geom_bond_site_symmetry_2
_geom_bond_distance
_geom_bond_publ_flag
Sn1 C1 . 2.156(4) yes
Sn1 C7 . 2.160(4) yes
Sn1 S1 . 2.6060(10) yes
Sn1 S2 . 2.6240(10) yes
Sn1 S3 . 2.5400(10) yes
Sn1 S4 . 2.8270(10) yes
S1 C13 . 1.727(4) no
S2 C13 . 1.717(4) no
S3 C18 . 1.737(4) no
S4 C18 . 1.700(4) no
O1 C15 . 1.417(6) no
O2 C17 . 1.423(5) no
O3 C20 . 1.419(5) no
O4 C22 . 1.420(5) no
N1 C13 . 1.329(4) no
N1 C16 . 1.465(5) no
N1 C14 . 1.473(5) no
N2 C18 . 1.339(4) no
N2 C19 . 1.478(5) no
N2 C21 . 1.479(5) no
C1 C6 . 1.386(5) no
C1 C2 . 1.398(5) no
C2 C3 . 1.382(6) no
C3 C4 . 1.369(7) no
C4 C5 . 1.378(6) no
C5 C6 . 1.381(6) no
C7 C12 . 1.384(6) no
C7 C8 . 1.391(6) no
C8 C9 . 1.388(6) no
C9 C10 . 1.372(8) no
C10 C11 . 1.381(8) no
C11 C12 . 1.376(7) no
C14 C15 . 1.516(6) no
C16 C17 . 1.521(6) no
C19 C20 . 1.517(6) no
C21 C22 . 1.502(7) no
O1 H1a . .77(6) no
O2 H2a . .80(5) no
O3 H3a . .76(4) no
O4 H4a . .80(5) no
C2 H2 . .9300 no
C3 H3 . .9300 no
C4 H4 . .9300 no
C5 H5 . .9300 no
C6 H6 . .9300 no
C8 H8 . .9300 no
C9 H9 . .9300 no
C10 H10 . .9300 no
C11 H11 . .9300 no
C12 H12 . .9300 no
C14 H14a . .9700 no
C14 H14b . .9700 no
C15 H15a . .9700 no
C15 H15b . .9700 no
C16 H16a . .9700 no
C16 H16b . .9700 no
C17 H17a . .9700 no
C17 H17b . .9700 no
C19 H19a . .9700 no
C19 H19b . .9700 no
C20 H20a . .9700 no
C20 H20b . .9700 no
C21 H21a . .9700 no
C21 H21b . .9700 no
C22 H22a . .9700 no
C22 H22b . .9700 no

loop_
_geom_hbond_atom_site_label_D
_geom_hbond_atom_site_label_H
_geom_hbond_atom_site_label_A
_geom_hbond_site_symmetry_A
_geom_hbond_distance_DH
_geom_hbond_distance_HA
_geom_hbond_distance_DA
_geom_hbond_angle_DHA
_geom_hbond_publ_flag
O1 H1a O2 . .77(6) 1.90(6) 2.660(5) 167(7) yes
O2 H2a O4 2_566 .80(5) 1.90(5) 2.692(5) 173(5) yes
O3 H3a O1 2_666 .76(4) 1.98(5) 2.736(5) 179(4) yes
O4 H4a O3 . .80(5) 1.95(5) 2.710(5) 159(5) yes

loop_
_geom_torsion_atom_site_label_1
_geom_torsion_atom_site_label_2
_geom_torsion_atom_site_label_3
_geom_torsion_atom_site_label_4
_geom_torsion
_geom_torsion_publ_flag
C1 Sn1 S1 C13 167.0(2) no
C7 Sn1 S1 C13 -87.6(2) no
S3 Sn1 S1 C13 29.9(2) no
S2 Sn1 S1 C13 5.60(10) no
S4 Sn1 S1 C13 82.40(10) no
C1 Sn1 S2 C13 -54.2(3) no
C7 Sn1 S2 C13 88.8(2) no
S3 Sn1 S2 C13 -177.00(10) no
S1 Sn1 S2 C13 -5.70(10) no
S4 Sn1 S2 C13 -110.90(10) no
C1 Sn1 S3 C18 -69.4(2) no
C7 Sn1 S3 C18 -175.5(2) no
S1 Sn1 S3 C18 66.7(2) no
S2 Sn1 S3 C18 89.20(10) no
S4 Sn1 S3 C18 8.60(10) no
C1 Sn1 S4 C18 96.7(2) no
C7 Sn1 S4 C18 -21.0(3) no
S3 Sn1 S4 C18 -8.90(10) no
S1 Sn1 S4 C18 -170.30(10) no
S2 Sn1 S4 C18 -104.30(10) no
C7 Sn1 C1 C6 -89.5(3) no
S3 Sn1 C1 C6 173.0(3) no
S1 Sn1 C1 C6 7.9(3) no
S2 Sn1 C1 C6 52.2(4) no
S4 Sn1 C1 C6 108.5(3) no
C7 Sn1 C1 C2 89.3(3) no
S3 Sn1 C1 C2 -8.2(3) no
S1 Sn1 C1 C2 -173.4(3) no
S2 Sn1 C1 C2 -129.1(3) no
S4 Sn1 C1 C2 -72.7(3) no
C6 C1 C2 C3 .4(6) no
Sn1 C1 C2 C3 -178.3(3) no
C1 C2 C3 C4 -.1(7) no
C2 C3 C4 C5 .0(8) no
C3 C4 C5 C6 -.3(8) no
C4 C5 C6 C1 .7(7) no
C2 C1 C6 C5 -.7(6) no
Sn1 C1 C6 C5 178.1(3) no
C1 Sn1 C7 C12 54.5(3) no
S3 Sn1 C7 C12 157.7(3) no
S1 Sn1 C7 C12 -41.4(3) no
S2 Sn1 C7 C12 -110.1(3) no
S4 Sn1 C7 C12 168.9(2) no
C1 Sn1 C7 C8 -123.4(3) no
S3 Sn1 C7 C8 -20.2(3) no
S1 Sn1 C7 C8 140.6(3) no
S2 Sn1 C7 C8 72.0(3) no
S4 Sn1 C7 C8 -9.0(5) no
C12 C7 C8 C9 .6(6) no
Sn1 C7 C8 C9 178.5(3) no
C7 C8 C9 C10 .4(7) no
C8 C9 C10 C11 -1.1(8) no
C9 C10 C11 C12 .8(8) no
C10 C11 C12 C7 .3(8) no
C8 C7 C12 C11 -.9(6) no
Sn1 C7 C12 C11 -178.9(4) no
C16 N1 C13 S2 177.8(3) no
C14 N1 C13 S2 6.2(5) no
C16 N1 C13 S1 -2.6(5) no
C14 N1 C13 S1 -174.2(3) no
Sn1 S2 C13 N1 -171.5(3) no
Sn1 S2 C13 S1 8.9(2) no
Sn1 S1 C13 N1 171.4(3) no
Sn1 S1 C13 S2 -9.0(2) no
C13 N1 C14 C15 -102.5(4) no
C16 N1 C14 C15 85.6(4) no
N1 C14 C15 O1 -69.2(5) no
C13 N1 C16 C17 72.8(5) no
C14 N1 C16 C17 -115.4(4) no
N1 C16 C17 O2 52.2(5) no
C19 N2 C18 S4 -178.6(3) no
C21 N2 C18 S4 10.6(5) no
C19 N2 C18 S3 2.2(5) no
C21 N2 C18 S3 -168.5(3) no
Sn1 S4 C18 N2 -165.5(3) no
Sn1 S4 C18 S3 13.6(2) no
Sn1 S3 C18 N2 164.1(3) no
Sn1 S3 C18 S4 -15.0(2) no
C18 N2 C19 C20 77.7(5) no
C21 N2 C19 C20 -111.2(4) no
N2 C19 C20 O3 58.8(4) no
C18 N2 C21 C22 -113.7(4) no
C19 N2 C21 C22 75.2(5) no
N2 C21 C22 O4 -75.1(5) no

loop_
_cod_related_entry_id
_cod_related_entry_database
_cod_related_entry_code
1 ChemSpider 24730965
